data_1507003
loop_
_publ_author_name
'Schenkel, Laurie B.'
'Ellman, Jonathan A.'

_publ_section_title
;
 Self-condensation of N-tert-butanesulfinyl aldimines: application to the
 rapid asymmetric synthesis of biologically important amine-containing
 compounds.
;
_journal_issue 20
_journal_name_full 'Organic letters'
_journal_page_first 3621
_journal_page_last 3624
_journal_paper_doi 10.1021/ol048458j
_journal_volume 6
_journal_year 2004
_chemical_formula_moiety 'C14 H28 N2 O2 S2 '
_chemical_formula_sum 'C14 H28 N2 O2 S2'
_chemical_formula_weight 320.51
_space_group_IT_number 19
_symmetry_cell_setting orthorhombic
_symmetry_Int_Tables_number 19
_symmetry_space_group_name_Hall 'P 2ac 2ab'
_symmetry_space_group_name_H-M 'P 21 21 21'
_audit_creation_date 'Tue May 25 09:40:24 2004'
_audit_creation_method 'by teXsan'
_cell_angle_alpha 90
_cell_angle_beta 90
_cell_angle_gamma 90
_cell_formula_units_Z 4
_cell_length_a 8.2637(4)
_cell_length_b 8.5345(4)
_cell_length_c 21.871(1)
_cell_measurement_reflns_used 5935
_cell_measurement_temperature 169.2
_cell_measurement_theta_max 26.3
_cell_measurement_theta_min 2.5
_cell_volume 1542.49(13)
_computing_cell_refinement 'Bruker-AXS SAINT v6.40'
_computing_data_collection 'Bruker-AXS SMART v5.631'
_computing_data_reduction 'Bruker-AXS SAINT v6.40'
_computing_publication_material teXsan
_computing_structure_refinement teXsan
_computing_structure_solution SIR97
_diffrn_measured_fraction_theta_full 1.3600
_diffrn_measured_fraction_theta_max 1.3600
_diffrn_measurement_device_type 'Bruker APEX'
_diffrn_measurement_method \w-scans
_diffrn_radiation_type 'Mo K\a'
_diffrn_radiation_wavelength 0.7107
_diffrn_reflns_av_R_equivalents 0.026
_diffrn_reflns_limit_h_max 10
_diffrn_reflns_limit_h_min 0
_diffrn_reflns_limit_k_max 10
_diffrn_reflns_limit_k_min 0
_diffrn_reflns_limit_l_max 30
_diffrn_reflns_limit_l_min -30
_diffrn_reflns_number 10346
_diffrn_reflns_theta_full 30.24
_diffrn_reflns_theta_max 30.24
_diffrn_standards_decay_% 0
_diffrn_standards_interval_count 0
_diffrn_standards_interval_time 0
_diffrn_standards_number 0
_exptl_absorpt_coefficient_mu 0.349
_exptl_absorpt_correction_T_max 0.966
_exptl_absorpt_correction_T_min 0.840
_exptl_absorpt_correction_type empirical
_exptl_absorpt_process_details 'Blessing, 1995'
_exptl_crystal_colour colorless
_exptl_crystal_density_diffrn 1.380
_exptl_crystal_density_method 'not measured'
_exptl_crystal_description tablet
_exptl_crystal_F_000 696.00
_exptl_crystal_size_max 0.340
_exptl_crystal_size_mid 0.290
_exptl_crystal_size_min 0.100
_refine_diff_density_max 0.30
_refine_diff_density_min -0.31
_refine_ls_extinction_method none
_refine_ls_goodness_of_fit_ref 1.953
_refine_ls_hydrogen_treatment constr
_refine_ls_number_parameters 184
_refine_ls_number_reflns 3258
_refine_ls_R_factor_gt 0.0335
_refine_ls_shift/su_max 0.0005
_refine_ls_structure_factor_coef F
_refine_ls_weighting_details 'w = 1/[\s^2^(Fo) + 0.00022|Fo|^2^]'
_refine_ls_weighting_scheme calc
_refine_ls_wR_factor_ref 0.0432
_reflns_number_gt 3258
_reflns_number_total 3574
_reflns_threshold_expression F^2^>3.0\s(F^2^)
_cod_data_source_file ol048458jsi20040803_065704.cif
_cod_data_source_block ls6053_for_Laurie_Schenkel
_cod_original_cell_volume 1542.5(1)
_cod_original_sg_symbol_H-M 'P 21 21 21 '
_cod_original_formula_sum 'C14 H28 N2 O2 S2 '
_cod_database_code 1507003

loop_
_symmetry_equiv_pos_as_xyz
x,y,z
1/2-x,-y,1/2+z
1/2+x,1/2-y,-z
-x,1/2+y,1/2-z

loop_
_atom_site_label
_atom_site_type_symbol
_atom_site_fract_x
_atom_site_fract_y
_atom_site_fract_z
_atom_site_U_iso_or_equiv
_atom_site_adp_type
_atom_site_occupancy
_atom_site_calc_flag
S1 S 0.66493(7) 0.47980(6) 0.38119(2) 0.0273(1) Uani 1.00 d
S2 S 0.72430(6) 0.23778(6) 0.14740(2) 0.0234(1) Uani 1.00 d
O1 O 0.6891(2) 0.5945(2) 0.42560(6) 0.0368(4) Uani 1.00 d
O2 O 0.8693(2) 0.1496(2) 0.16638(6) 0.0284(4) Uani 1.00 d
N1 N 0.7932(2) 0.5128(2) 0.33098(7) 0.0243(4) Uani 1.00 d
N2 N 0.7283(2) 0.4259(2) 0.17096(7) 0.0264(4) Uani 1.00 d
C1 C 0.7276(3) 0.6151(2) 0.28871(8) 0.0236(5) Uani 1.00 d
C2 C 0.8314(3) 0.6099(2) 0.23703(8) 0.0271(5) Uani 1.00 d
C3 C 0.7722(3) 0.7533(3) 0.20480(9) 0.0386(6) Uani 1.00 d
C4 C 0.6838(3) 0.8587(3) 0.2451(1) 0.0409(7) Uani 1.00 d
C5 C 0.7162(3) 0.7903(2) 0.30030(9) 0.0292(5) Uani 1.00 d
C6 C 0.7490(3) 0.2938(2) 0.40593(9) 0.0297(5) Uani 1.00 d
C7 C 0.9255(3) 0.3156(3) 0.4219(1) 0.0366(6) Uani 1.00 d
C8 C 0.6454(4) 0.2546(3) 0.4553(1) 0.0450(7) Uani 1.00 d
C9 C 0.7298(3) 0.1712(3) 0.3615(1) 0.0425(6) Uani 1.00 d
C10 C 0.8227(3) 0.4532(2) 0.21005(8) 0.0260(5) Uani 1.00 d
C11 C 0.7584(3) 0.2866(2) 0.07590(8) 0.0248(5) Uani 1.00 d
C12 C 0.7489(3) 0.1300(3) 0.04667(9) 0.0335(6) Uani 1.00 d
C13 C 0.9242(3) 0.3612(3) 0.06912(10) 0.0360(6) Uani 1.00 d
C14 C 0.6214(3) 0.3938(3) 0.05793(10) 0.0370(6) Uani 1.00 d
H1 H 0.6239 0.5776 0.2770 0.0283 Uiso 1.00 calc
H2 H 0.9392 0.6280 0.2503 0.0326 Uiso 1.00 calc
H3 H 0.8627 0.8077 0.1885 0.0464 Uiso 1.00 calc
H4 H 0.7026 0.7221 0.1724 0.0464 Uiso 1.00 calc
H5 H 0.7244 0.9627 0.2430 0.0491 Uiso 1.00 calc
H6 H 0.5712 0.8591 0.2363 0.0491 Uiso 1.00 calc
H7 H 0.6315 0.8120 0.3285 0.0350 Uiso 1.00 calc
H8 H 0.8156 0.8286 0.3162 0.0350 Uiso 1.00 calc
H9 H 0.9634 0.2260 0.4434 0.0439 Uiso 1.00 calc
H10 H 0.9866 0.3287 0.3855 0.0439 Uiso 1.00 calc
H11 H 0.9374 0.4058 0.4470 0.0439 Uiso 1.00 calc
H12 H 0.5362 0.2556 0.4416 0.0540 Uiso 1.00 calc
H13 H 0.6719 0.1531 0.4700 0.0540 Uiso 1.00 calc
H14 H 0.6585 0.3290 0.4872 0.0540 Uiso 1.00 calc
H15 H 0.7960 0.1926 0.3270 0.0510 Uiso 1.00 calc
H16 H 0.7609 0.0739 0.3791 0.0510 Uiso 1.00 calc
H17 H 0.6198 0.1659 0.3491 0.0510 Uiso 1.00 calc
H18 H 0.8934 0.3731 0.2240 0.0312 Uiso 1.00 calc
H19 H 0.7665 0.1402 0.0039 0.0402 Uiso 1.00 calc
H20 H 0.8293 0.0634 0.0637 0.0402 Uiso 1.00 calc
H21 H 0.6449 0.0862 0.0537 0.0402 Uiso 1.00 calc
H22 H 0.9483 0.3741 0.0270 0.0432 Uiso 1.00 calc
H23 H 0.9245 0.4606 0.0887 0.0432 Uiso 1.00 calc
H24 H 1.0034 0.2956 0.0875 0.0432 Uiso 1.00 calc
H25 H 0.5215 0.3488 0.0702 0.0444 Uiso 1.00 calc
H26 H 0.6349 0.4925 0.0774 0.0444 Uiso 1.00 calc
H27 H 0.6217 0.4078 0.0148 0.0444 Uiso 1.00 calc
H28 H 0.887(3) 0.541(3) 0.344(1) 0.0317 Uiso 1.00 calc

loop_
_atom_site_aniso_label
_atom_site_aniso_U_11
_atom_site_aniso_U_22
_atom_site_aniso_U_33
_atom_site_aniso_U_12
_atom_site_aniso_U_13
_atom_site_aniso_U_23
S1 0.0327(3) 0.0310(3) 0.0181(2) 0.0015(2) 0.0050(2) 0.0002(2)
S2 0.0269(2) 0.0271(2) 0.0162(2) -0.0000(2) 0.0006(2) 0.0002(2)
O1 0.062(1) 0.0325(8) 0.0164(6) 0.0067(8) 0.0085(7) -0.0040(6)
O2 0.0371(9) 0.0308(8) 0.0171(6) 0.0050(6) -0.0029(6) 0.0027(5)
N1 0.0279(9) 0.0307(9) 0.0142(6) -0.0007(8) 0.0020(6) 0.0016(6)
N2 0.0343(10) 0.0302(9) 0.0147(7) 0.0041(8) -0.0009(7) -0.0018(6)
C1 0.029(1) 0.0271(10) 0.0150(8) -0.0014(9) 0.0012(8) 0.0000(7)
C2 0.033(1) 0.032(1) 0.0161(8) -0.0017(9) 0.0008(8) 0.0006(8)
C3 0.065(2) 0.031(1) 0.0201(9) -0.001(1) 0.0015(10) 0.0048(9)
C4 0.058(2) 0.034(1) 0.031(1) 0.007(1) 0.008(1) 0.0069(9)
C5 0.035(1) 0.028(1) 0.0238(9) -0.0013(9) 0.0066(9) -0.0020(8)
C6 0.046(1) 0.0253(10) 0.0179(8) -0.0014(9) -0.0012(9) -0.0007(7)
C7 0.048(1) 0.039(1) 0.0226(10) 0.007(1) -0.003(1) -0.0017(9)
C8 0.063(2) 0.044(1) 0.028(1) -0.011(1) 0.008(1) 0.009(1)
C9 0.066(2) 0.031(1) 0.031(1) -0.001(1) -0.007(1) -0.0073(9)
C10 0.032(1) 0.031(1) 0.0154(8) 0.0013(9) 0.0034(8) 0.0008(7)
C11 0.030(1) 0.032(1) 0.0118(7) 0.0005(9) -0.0003(8) 0.0018(7)
C12 0.042(1) 0.039(1) 0.0199(9) 0.003(1) -0.0025(9) -0.0065(8)
C13 0.040(1) 0.049(1) 0.0199(9) -0.010(1) 0.0022(10) 0.0040(10)
C14 0.050(2) 0.041(1) 0.0204(10) 0.009(1) -0.0082(10) 0.0029(9)

loop_
_atom_type_symbol
_atom_type_description
_atom_type_scat_dispersion_real
_atom_type_scat_dispersion_imag
_atom_type_scat_source
S S 0.125 0.123
;International Tables for Crystallography
(1992, Vol. C, Tables 4.2.6.8 and 6.1.1.1)
;
O O 0.011 0.006
;International Tables for Crystallography
(1992, Vol. C, Tables 4.2.6.8 and 6.1.1.1)
;
N N 0.006 0.003
;International Tables for Crystallography
(1992, Vol. C, Tables 4.2.6.8 and 6.1.1.1)
;
C C 0.003 0.002
;International Tables for Crystallography
(1992, Vol. C, Tables 4.2.6.8 and 6.1.1.1)
;
H H 0.000 0.000
;International Tables for Crystallography
(1992, Vol. C, Table 6.1.1.2)
;

loop_
_geom_angle_atom_site_label_1
_geom_angle_atom_site_label_2
_geom_angle_atom_site_label_3
_geom_angle
_geom_angle_publ_flag
O1 S1 N1 105.52(10) ?
O1 S1 C6 110.58(9) ?
N1 S1 C6 96.2(1) ?
O2 S2 N2 112.59(9) ?
O2 S2 C11 104.96(9) ?
N2 S2 C11 92.64(9) ?
S1 N1 C1 108.7(1) ?
S2 N2 C10 115.0(2) ?
N1 C1 C2 106.0(2) ?
N1 C1 C5 122.3(2) ?
C2 C1 C5 101.6(2) ?
C1 C2 C3 98.8(2) ?
C1 C2 C10 108.7(2) ?
C3 C2 C10 122.8(2) ?
C2 C3 C4 112.6(2) ?
C3 C4 C5 99.9(2) ?
C1 C5 C4 106.6(2) ?
S1 C6 C7 109.3(2) ?
S1 C6 C8 101.6(2) ?
S1 C6 C9 113.2(2) ?
C7 C6 C8 115.8(2) ?
C7 C6 C9 110.7(2) ?
C8 C6 C9 106.0(2) ?
N2 C10 C2 120.3(2) ?
S2 C11 C12 100.0(1) ?
S2 C11 C13 110.8(1) ?
S2 C11 C14 105.9(1) ?
C12 C11 C13 112.5(2) ?
C12 C11 C14 113.2(2) ?
C13 C11 C14 113.4(2) ?
S1 N1 H28 116(1) no
C1 N1 H28 113(1) no
N1 C1 H1 108.703 no
C2 C1 H1 108.705 no
C5 C1 H1 108.703 no
C1 C2 H2 108.538 no
C3 C2 H2 108.539 no
C10 C2 H2 108.539 no
C2 C3 H3 108.682 no
C2 C3 H4 108.682 no
C4 C3 H3 108.682 no
C4 C3 H4 108.681 no
H3 C3 H4 109.460 no
C3 C4 H5 111.804 no
C3 C4 H6 111.806 no
C5 C4 H5 111.803 no
C5 C4 H6 111.804 no
H5 C4 H6 109.461 no
C1 C5 H7 110.198 no
C1 C5 H8 110.197 no
C4 C5 H7 110.199 no
C4 C5 H8 110.199 no
H7 C5 H8 109.460 no
C6 C7 H9 109.471 no
C6 C7 H10 109.468 no
C6 C7 H11 109.470 no
H9 C7 H10 109.473 no
H9 C7 H11 109.474 no
H10 C7 H11 109.471 no
C6 C8 H12 109.470 no
C6 C8 H13 109.473 no
C6 C8 H14 109.471 no
H12 C8 H13 109.471 no
H12 C8 H14 109.469 no
H13 C8 H14 109.473 no
C6 C9 H15 109.469 no
C6 C9 H16 109.471 no
C6 C9 H17 109.470 no
H15 C9 H16 109.472 no
H15 C9 H17 109.472 no
H16 C9 H17 109.473 no
N2 C10 H18 119.840 no
C2 C10 H18 119.841 no
C11 C12 H19 109.470 no
C11 C12 H20 109.469 no
C11 C12 H21 109.471 no
H19 C12 H20 109.472 no
H19 C12 H21 109.473 no
H20 C12 H21 109.473 no
C11 C13 H22 109.470 no
C11 C13 H23 109.472 no
C11 C13 H24 109.471 no
H22 C13 H23 109.472 no
H22 C13 H24 109.470 no
H23 C13 H24 109.472 no
C11 C14 H25 109.470 no
C11 C14 H26 109.470 no
C11 C14 H27 109.468 no
H25 C14 H26 109.474 no
H25 C14 H27 109.473 no
H26 C14 H27 109.471 no

loop_
_geom_bond_atom_site_label_1
_geom_bond_atom_site_label_2
_geom_bond_distance
_geom_bond_publ_flag
S1 O1 1.393(2) yes
S1 N1 1.552(2) yes
S1 C6 1.815(2) yes
S2 O2 1.474(2) yes
S2 N2 1.686(2) yes
S2 C11 1.643(2) yes
N1 C1 1.382(3) yes
N2 C10 1.181(3) yes
C1 C2 1.419(3) yes
C1 C5 1.520(3) yes
C2 C3 1.494(3) yes
C2 C10 1.464(3) yes
C3 C4 1.456(3) yes
C4 C5 1.367(3) yes
C6 C7 1.511(3) yes
C6 C8 1.418(3) yes
C6 C9 1.437(3) yes
C11 C12 1.484(3) yes
C11 C13 1.518(3) yes
C11 C14 1.508(3) yes
N1 H28 0.85(2) no
C1 H1 0.950 no
C2 H2 0.950 no
C3 H3 0.950 no
C3 H4 0.950 no
C4 H5 0.950 no
C4 H6 0.950 no
C5 H7 0.950 no
C5 H8 0.950 no
C7 H9 0.950 no
C7 H10 0.950 no
C7 H11 0.950 no
C8 H12 0.950 no
C8 H13 0.950 no
C8 H14 0.950 no
C9 H15 0.950 no
C9 H16 0.950 no
C9 H17 0.950 no
C10 H18 0.950 no
C12 H19 0.950 no
C12 H20 0.950 no
C12 H21 0.950 no
C13 H22 0.950 no
C13 H23 0.950 no
C13 H24 0.950 no
C14 H25 0.950 no
C14 H26 0.950 no
C14 H27 0.950 no

loop_
_geom_contact_atom_site_label_1
_geom_contact_atom_site_label_2
_geom_contact_distance
_geom_contact_site_symmetry_2
O1 C14 3.292(3) 2_665
O1 C13 3.297(3) 2_665
O1 C11 3.468(2) 2_665
O1 C12 3.578(3) 2_665
O2 N1 3.024(2) 4_745
O2 C2 3.271(3) 4_745
O2 C4 3.387(3) 1_545
O2 C1 3.486(3) 4_745
O2 C3 3.576(3) 1_545
C5 C9 3.517(3) 1_565
C7 C8 3.298(3) 3_556

loop_
_geom_torsion_atom_site_label_1
_geom_torsion_atom_site_label_2
_geom_torsion_atom_site_label_3
_geom_torsion_atom_site_label_4
_geom_torsion
_geom_torsion_site_symmetry_1
_geom_torsion_site_symmetry_2
_geom_torsion_site_symmetry_3
_geom_torsion_site_symmetry_4
_geom_torsion_publ_flag
S1 N1 C1 C2 -165.6(1) 1_555 1_555 1_555 1_555 yes
S1 N1 C1 C5 79.0(2) 1_555 1_555 1_555 1_555 yes
S2 N2 C10 C2 -176.4(1) 1_555 1_555 1_555 1_555 yes
O1 S1 N1 C1 -89.6(2) 1_555 1_555 1_555 1_555 yes
O1 S1 C6 C7 -55.3(2) 1_555 1_555 1_555 1_555 yes
O1 S1 C6 C8 67.6(2) 1_555 1_555 1_555 1_555 yes
O1 S1 C6 C9 -179.2(2) 1_555 1_555 1_555 1_555 yes
O2 S2 N2 C10 -16.6(2) 1_555 1_555 1_555 1_555 yes
O2 S2 C11 C12 69.1(2) 1_555 1_555 1_555 1_555 yes
O2 S2 C11 C13 -49.8(2) 1_555 1_555 1_555 1_555 yes
O2 S2 C11 C14 -173.1(1) 1_555 1_555 1_555 1_555 yes
N1 S1 C6 C7 53.8(1) 1_555 1_555 1_555 1_555 yes
N1 S1 C6 C8 176.8(2) 1_555 1_555 1_555 1_555 yes
N1 S1 C6 C9 -70.0(2) 1_555 1_555 1_555 1_555 yes
N1 C1 C2 C3 -165.3(2) 1_555 1_555 1_555 1_555 yes
N1 C1 C2 C10 65.6(2) 1_555 1_555 1_555 1_555 yes
N1 C1 C5 C4 165.5(2) 1_555 1_555 1_555 1_555 yes
N2 S2 C11 C12 -176.7(1) 1_555 1_555 1_555 1_555 yes
N2 S2 C11 C13 64.4(2) 1_555 1_555 1_555 1_555 yes
N2 S2 C11 C14 -58.9(2) 1_555 1_555 1_555 1_555 yes
N2 C10 C2 C1 91.5(2) 1_555 1_555 1_555 1_555 yes
N2 C10 C2 C3 -22.6(3) 1_555 1_555 1_555 1_555 yes
C1 N1 S1 C6 157.0(1) 1_555 1_555 1_555 1_555 yes
C1 C2 C3 C4 18.9(3) 1_555 1_555 1_555 1_555 yes
C1 C5 C4 C3 -33.3(2) 1_555 1_555 1_555 1_555 yes
C2 C1 C5 C4 47.9(2) 1_555 1_555 1_555 1_555 yes
C2 C3 C4 C5 9.7(3) 1_555 1_555 1_555 1_555 yes
C3 C2 C1 C5 -36.5(2) 1_555 1_555 1_555 1_555 yes
C4 C3 C2 C10 137.9(2) 1_555 1_555 1_555 1_555 yes
C5 C1 C2 C10 -165.6(2) 1_555 1_555 1_555 1_555 yes
C10 N2 S2 C11 -124.0(2) 1_555 1_555 1_555 1_555 yes

loop_
_cod_related_entry_id
_cod_related_entry_database
_cod_related_entry_code
1 ChemSpider 21200207
